data_8105969
loop_
_publ_author_name
'Chen, Lianqing'
'Wu, Zhongda'
'Yang, Jing'
'Zhang, Shijuan'

_publ_section_title
;
 The synthesis and crystal structure of
 bis(2-(benzo[d]thiazol-2-yl)-5-methylbenzen-1-ido-\k2C,N)-(N,N&#x2032;-diethyldithiocarbamato-\k2S,S&#x2032;)iridium(III),
 C33H30N3S4Ir
;
_journal_issue 6
_journal_name_full 'Zeitschrift f\"ur Kristallographie - New Crystal Structures'
_journal_page_first 1173
_journal_page_last 1176
_journal_paper_doi 10.1515/ncrs-2019-0308
_journal_volume 234
_journal_year 2019
_chemical_formula_moiety 'C33 H30 Ir N3 S4'
_chemical_formula_sum 'C33 H30 Ir N3 S4'
_chemical_formula_weight 789.04
_chemical_name_systematic
;
Bis(2-<i>p<i>-tolyl-benzothiazolato-N,C^2^)Iridium(III)(N,N'-
diethyldithiocarbamate) 
;
_space_group_crystal_system monoclinic
_space_group_IT_number 14
_space_group_name_Hall '-P 2ybc'
_space_group_name_H-M_alt 'P 1 21/c 1'
_atom_sites_solution_hydrogens geom
_audit_creation_method SHELXL-2018/3
_cell_angle_alpha 90
_cell_angle_beta 93.2890(10)
_cell_angle_gamma 90
_cell_formula_units_Z 4
_cell_length_a 11.6429(10)
_cell_length_b 10.9111(10)
_cell_length_c 24.234(2)
_cell_measurement_reflns_used 5819
_cell_measurement_temperature 273(2)
_cell_measurement_theta_max 29.45
_cell_measurement_theta_min 2.36
_cell_volume 3073.5(5)
_computing_cell_refinement 'Bruker SMART'
_computing_data_collection 'Bruker SMART'
_computing_data_reduction 'Bruker SAINT'
_computing_molecular_graphics 'Olex2 (Dolomanov et al., 2009)'
_computing_publication_material 'Olex2 (Dolomanov et al., 2009)'
_computing_structure_refinement 'ShelXL (Sheldrick, 2015)'
_computing_structure_solution 'SHELXS-97 (Sheldrick, 1990)'
_diffrn_ambient_temperature 273.15
_diffrn_measured_fraction_theta_full 0.999
_diffrn_measured_fraction_theta_max 0.998
_diffrn_measurement_device_type 'CCD area detector'
_diffrn_measurement_method 'phi and omega scans'
_diffrn_radiation_monochromator graphite
_diffrn_radiation_type MoK\a
_diffrn_radiation_wavelength 0.71073
_diffrn_reflns_av_R_equivalents 0.0213
_diffrn_reflns_av_unetI/netI 0.0231
_diffrn_reflns_Laue_measured_fraction_full 0.999
_diffrn_reflns_Laue_measured_fraction_max 0.998
_diffrn_reflns_limit_h_max 14
_diffrn_reflns_limit_h_min -15
_diffrn_reflns_limit_k_max 14
_diffrn_reflns_limit_k_min -7
_diffrn_reflns_limit_l_max 31
_diffrn_reflns_limit_l_min -31
_diffrn_reflns_number 19387
_diffrn_reflns_point_group_measured_fraction_full 0.999
_diffrn_reflns_point_group_measured_fraction_max 0.998
_diffrn_reflns_theta_full 25.242
_diffrn_reflns_theta_max 27.499
_diffrn_reflns_theta_min 2.499
_exptl_absorpt_coefficient_mu 4.644
_exptl_absorpt_correction_type none
_exptl_crystal_colour Orange
_exptl_crystal_colour_primary orange
_exptl_crystal_density_diffrn 1.705
_exptl_crystal_density_meas .
_exptl_crystal_density_method 'not measured'
_exptl_crystal_description block
_exptl_crystal_F_000 1560
_exptl_crystal_recrystallization_method sel
_exptl_crystal_size_max 0.1
_exptl_crystal_size_mid 0.1
_exptl_crystal_size_min 0.1
_refine_diff_density_max 0.880
_refine_diff_density_min -0.626
_refine_diff_density_rms 0.068
_refine_ls_abs_structure_details
;
 Flack x determined using 2218 quotients [(I+)-(I-)]/[(I+)+(I-)]
(Parsons, Flack and Wagner, Acta Cryst. B69 (2013) 249-259).
;
_refine_ls_extinction_coef 0.00094(7)
_refine_ls_extinction_method 'SHELXL-2018/3 (Sheldrick 2018)'
_refine_ls_goodness_of_fit_ref 1.023
_refine_ls_hydrogen_treatment constr
_refine_ls_matrix_type full
_refine_ls_number_parameters 375
_refine_ls_number_reflns 7049
_refine_ls_number_restraints 0
_refine_ls_restrained_S_all 1.023
_refine_ls_R_factor_all 0.0244
_refine_ls_R_factor_gt 0.0198
_refine_ls_shift/su_max 0.001
_refine_ls_shift/su_mean 0.000
_refine_ls_structure_factor_coef Fsqd
_refine_ls_weighting_details 'w=1/[\s^2^(Fo^2^)+(0.0269P)^2^+0.8578P] where P=(Fo^2^+2Fc^2^)/3'
_refine_ls_weighting_scheme calc
_refine_ls_wR_factor_gt 0.0487
_refine_ls_wR_factor_ref 0.0507
_reflns_Friedel_coverage 0.000
_reflns_Friedel_fraction_full .
_reflns_Friedel_fraction_max .
_reflns_number_gt 6244
_reflns_number_total 7049
_reflns_threshold_expression 'I > 2\s(I)'
_cod_data_source_file suppl_ncrs-2019-0308_suppl.cif
_cod_data_source_block 0708dm
_cod_depositor_comments
;
The following automatic conversions were performed:

data item '_exptl_crystal_colour_primary' value 'Orange' was changed
to 'orange' in accordance with the built-in table derived from the
CIF Core dictionary named 'cif_core.dic' version 2.4.5 last updated
on 2014-11-21.

Automatic conversion script
Id: cif_fix_values 8738 2021-04-28 16:35:53Z antanas 
;
_cod_original_cell_volume 3073.6(5)
_cod_database_code 8105969
_shelx_space_group_comment
;
The symmetry employed for this shelxl refinement is uniquely defined
by the following loop, which should always be used as a source of
symmetry information in preference to the above space-group names.
They are only intended as comments.
;
_shelx_estimated_absorpt_t_max 0.654
_shelx_estimated_absorpt_t_min 0.654
_olex2_refinement_description
;
1. Fixed Uiso
 At 1.2 times of:
  All C(H) groups, All C(H,H) groups
 At 1.5 times of:
  All C(H,H,H) groups
2.a Secondary CH2 refined with riding coordinates:
 C27(H27A,H27B), C28(H28A,H28B)
2.b Aromatic/amide H refined with riding coordinates:
 C3(H3), C5(H5), C11(H11), C16(H16), C20(H20), C21(H21), C23(H23), C24(H24),
 C25(H25), C26(H26), C29(H29), C34(H34), C35(H35), C36(H36)
2.c Idealised Me refined as rotating group:
 C30(H30A,H30B,H30C), C31(H31A,H31B,H31C), C32(H32A,H32B,H32C), C33(H33A,H33B,
 H33C)
;

loop_
_space_group_symop_operation_xyz
'x, y, z'
'-x, y+1/2, -z+1/2'
'-x, -y, -z'
'x, -y-1/2, z-1/2'

loop_
_atom_site_label
_atom_site_type_symbol
_atom_site_fract_x
_atom_site_fract_y
_atom_site_fract_z
_atom_site_U_iso_or_equiv
_atom_site_adp_type
_atom_site_occupancy
_atom_site_site_symmetry_order
_atom_site_calc_flag
_atom_site_refinement_flags_posn
_atom_site_refinement_flags_adp
_atom_site_refinement_flags_occupancy
_atom_site_disorder_assembly
_atom_site_disorder_group
Ir1 Ir 0.31248(2) 0.48167(2) 0.14851(2) 0.03525(4) Uani 1 1 d . . . . .
S1 S 0.39058(7) 0.75557(7) 0.28405(3) 0.05916(19) Uani 1 1 d . . . . .
S2 S 0.39424(7) 0.28873(8) -0.00809(3) 0.0609(2) Uani 1 1 d . . . . .
S4 S 0.28171(5) 0.26045(5) 0.17137(3) 0.03985(13) Uani 1 1 d . . . . .
S5 S 0.11541(5) 0.45445(6) 0.17782(3) 0.04539(15) Uani 1 1 d . . . . .
N1 N 0.05807(18) 0.2185(2) 0.18761(11) 0.0533(6) Uani 1 1 d . . . . .
N2 N 0.34767(16) 0.56380(19) 0.22420(8) 0.0385(4) Uani 1 1 d . . . . .
N3 N 0.29964(18) 0.40841(19) 0.06913(8) 0.0412(5) Uani 1 1 d . . . . .
C1 C 0.1406(2) 0.2993(2) 0.18044(10) 0.0402(5) Uani 1 1 d . . . . .
C2 C 0.4789(2) 0.4803(2) 0.13019(11) 0.0380(5) Uani 1 1 d . . . . .
C3 C 0.5742(2) 0.5318(2) 0.15992(12) 0.0430(6) Uani 1 1 d . . . . .
H3 H 0.562036 0.575534 0.192014 0.052 Uiso 1 1 calc R . . . .
C4 C 0.6859(2) 0.5201(2) 0.14325(13) 0.0494(7) Uani 1 1 d . . . . .
C5 C 0.7050(3) 0.4549(3) 0.09490(14) 0.0601(8) Uani 1 1 d . . . . .
H5 H 0.779632 0.445255 0.083819 0.072 Uiso 1 1 calc R . . . .
C7 C 0.4006(2) 0.3781(2) 0.05068(10) 0.0439(6) Uani 1 1 d . . . . .
C9 C 0.2086(3) 0.3627(2) 0.03474(11) 0.0490(6) Uani 1 1 d . . . . .
C11 C 0.3658(2) 0.4002(3) 0.29607(11) 0.0491(6) Uani 1 1 d . . . . .
H11 H 0.349506 0.336886 0.271157 0.059 Uiso 1 1 calc R . . . .
C12 C 0.3683(2) 0.5206(2) 0.27803(11) 0.0416(6) Uani 1 1 d . . . . .
C13 C 0.3930(2) 0.6146(3) 0.31651(12) 0.0505(7) Uani 1 1 d . . . . .
C14 C 0.3556(2) 0.6843(2) 0.22194(11) 0.0445(6) Uani 1 1 d . . . . .
C15 C 0.5028(2) 0.4198(2) 0.08111(10) 0.0440(6) Uani 1 1 d . . . . .
C16 C 0.6150(3) 0.4053(3) 0.06382(12) 0.0552(7) Uani 1 1 d . . . . .
H16 H 0.627932 0.362390 0.031594 0.066 Uiso 1 1 calc R . . . .
C17 C 0.2455(3) 0.2931(3) -0.00920(11) 0.0562(7) Uani 1 1 d . . . . .
C18 C 0.3045(2) 0.6599(2) 0.12602(11) 0.0408(5) Uani 1 1 d . . . . .
C19 C 0.3316(2) 0.7435(2) 0.16965(12) 0.0447(6) Uani 1 1 d . . . . .
C20 C 0.3302(2) 0.8703(3) 0.16122(14) 0.0576(8) Uani 1 1 d . . . . .
H20 H 0.348225 0.923517 0.190425 0.069 Uiso 1 1 calc R . . . .
C21 C 0.3018(3) 0.9153(3) 0.10934(15) 0.0633(8) Uani 1 1 d . . . . .
H21 H 0.300847 0.999538 0.103453 0.076 Uiso 1 1 calc R . . . .
C22 C 0.2746(3) 0.8363(3) 0.06543(13) 0.0578(7) Uani 1 1 d . . . . .
C23 C 0.2761(2) 0.7105(3) 0.07438(12) 0.0497(6) Uani 1 1 d . . . . .
H23 H 0.257474 0.658432 0.044834 0.060 Uiso 1 1 calc R . . . .
C24 C 0.4151(3) 0.5890(3) 0.37243(13) 0.0643(8) Uani 1 1 d . . . . .
H24 H 0.431829 0.651737 0.397591 0.077 Uiso 1 1 calc R . . . .
C25 C 0.4119(3) 0.4696(3) 0.38958(13) 0.0638(8) Uani 1 1 d . . . . .
H25 H 0.425754 0.451187 0.426835 0.077 Uiso 1 1 calc R . . . .
C26 C 0.3880(3) 0.3755(3) 0.35184(12) 0.0577(7) Uani 1 1 d . . . . .
H26 H 0.386829 0.294810 0.364196 0.069 Uiso 1 1 calc R . . . .
C27 C 0.0749(3) 0.0869(3) 0.18116(14) 0.0588(8) Uani 1 1 d . . . . .
H27A H 0.039225 0.043869 0.210748 0.071 Uiso 1 1 calc R . . . .
H27B H 0.156537 0.068651 0.183926 0.071 Uiso 1 1 calc R . . . .
C28 C -0.0548(3) 0.2575(3) 0.20509(18) 0.0778(11) Uani 1 1 d . . . . .
H28A H -0.112309 0.197111 0.193453 0.093 Uiso 1 1 calc R . . . .
H28B H -0.075867 0.334796 0.187465 0.093 Uiso 1 1 calc R . . . .
C29 C 0.0929(3) 0.3840(3) 0.04026(13) 0.0622(8) Uani 1 1 d . . . . .
H29 H 0.067921 0.431816 0.068993 0.075 Uiso 1 1 calc R . . . .
C30 C 0.7863(2) 0.5782(3) 0.17733(14) 0.0666(8) Uani 1 1 d . . . . .
H30A H 0.758342 0.614915 0.209966 0.100 Uiso 1 1 calc GR . . . .
H30B H 0.821609 0.639811 0.155691 0.100 Uiso 1 1 calc GR . . . .
H30C H 0.841915 0.516183 0.187739 0.100 Uiso 1 1 calc GR . . . .
C31 C -0.0528(3) 0.2724(4) 0.26679(19) 0.0967(14) Uani 1 1 d . . . . .
H31A H -0.124705 0.306354 0.276964 0.145 Uiso 1 1 calc GR . . . .
H31B H 0.008778 0.326431 0.278686 0.145 Uiso 1 1 calc GR . . . .
H31C H -0.041358 0.193918 0.284144 0.145 Uiso 1 1 calc GR . . . .
C32 C 0.0241(4) 0.0427(4) 0.1268(2) 0.1027(16) Uani 1 1 d . . . . .
H32A H 0.057556 0.087009 0.097481 0.154 Uiso 1 1 calc GR . . . .
H32B H -0.057556 0.055848 0.124958 0.154 Uiso 1 1 calc GR . . . .
H32C H 0.039659 -0.043194 0.122956 0.154 Uiso 1 1 calc GR . . . .
C33 C 0.2434(4) 0.8885(3) 0.00814(15) 0.0856(11) Uani 1 1 d . . . . .
H33A H 0.172250 0.932799 0.008798 0.128 Uiso 1 1 calc GR . . . .
H33B H 0.235168 0.822772 -0.018101 0.128 Uiso 1 1 calc GR . . . .
H33C H 0.303228 0.942912 -0.002329 0.128 Uiso 1 1 calc GR . . . .
C34 C 0.0154(3) 0.3320(4) 0.00172(14) 0.0789(11) Uani 1 1 d . . . . .
H34 H -0.063022 0.344322 0.004914 0.095 Uiso 1 1 calc R . . . .
C35 C 0.0522(4) 0.2617(4) -0.04163(15) 0.0833(11) Uani 1 1 d . . . . .
H35 H -0.002005 0.227868 -0.066895 0.100 Uiso 1 1 calc R . . . .
C36 C 0.1662(4) 0.2413(3) -0.04790(14) 0.0744(10) Uani 1 1 d . . . . .
H36 H 0.190540 0.194362 -0.077057 0.089 Uiso 1 1 calc R . . . .

loop_
_atom_site_aniso_label
_atom_site_aniso_U_11
_atom_site_aniso_U_22
_atom_site_aniso_U_33
_atom_site_aniso_U_23
_atom_site_aniso_U_13
_atom_site_aniso_U_12
Ir1 0.03476(6) 0.02658(6) 0.04538(6) -0.00353(4) 0.01059(4) 0.00147(3)
S1 0.0680(5) 0.0370(4) 0.0723(5) -0.0194(3) 0.0025(4) -0.0047(3)
S2 0.0760(5) 0.0546(5) 0.0537(4) -0.0150(3) 0.0175(4) 0.0055(4)
S4 0.0377(3) 0.0300(3) 0.0525(3) -0.0045(3) 0.0092(3) 0.0018(2)
S5 0.0372(3) 0.0310(3) 0.0692(4) -0.0058(3) 0.0134(3) 0.0023(2)
N1 0.0385(12) 0.0330(12) 0.0892(17) -0.0072(11) 0.0101(11) -0.0039(9)
N2 0.0357(10) 0.0309(10) 0.0501(11) -0.0089(9) 0.0122(8) -0.0015(8)
N3 0.0467(12) 0.0323(11) 0.0453(11) -0.0027(9) 0.0080(9) 0.0034(9)
C1 0.0386(13) 0.0300(12) 0.0524(14) -0.0063(10) 0.0066(10) -0.0005(10)
C2 0.0413(13) 0.0256(11) 0.0480(13) 0.0069(10) 0.0112(11) 0.0043(9)
C3 0.0401(13) 0.0340(13) 0.0558(15) 0.0068(11) 0.0088(11) 0.0064(10)
C4 0.0411(14) 0.0382(14) 0.0699(18) 0.0141(12) 0.0103(13) 0.0069(11)
C5 0.0439(16) 0.0552(18) 0.084(2) 0.0109(16) 0.0280(15) 0.0119(13)
C7 0.0592(16) 0.0304(13) 0.0437(13) -0.0012(10) 0.0156(11) 0.0055(11)
C9 0.0614(17) 0.0362(14) 0.0490(14) -0.0015(11) 0.0005(12) 0.0029(12)
C11 0.0569(16) 0.0399(15) 0.0513(15) -0.0092(12) 0.0116(12) -0.0066(12)
C12 0.0377(13) 0.0387(14) 0.0494(14) -0.0103(11) 0.0123(11) -0.0029(10)
C13 0.0509(16) 0.0450(16) 0.0563(16) -0.0154(12) 0.0084(12) -0.0058(12)
C14 0.0370(13) 0.0326(13) 0.0648(16) -0.0103(12) 0.0094(11) 0.0004(10)
C15 0.0473(14) 0.0327(13) 0.0535(14) 0.0030(11) 0.0168(11) 0.0054(10)
C16 0.0557(17) 0.0474(16) 0.0652(17) -0.0007(13) 0.0270(14) 0.0105(13)
C17 0.073(2) 0.0450(16) 0.0508(15) -0.0053(13) 0.0056(14) 0.0000(14)
C18 0.0352(13) 0.0326(13) 0.0561(14) 0.0020(11) 0.0167(10) 0.0038(9)
C19 0.0379(13) 0.0299(13) 0.0677(16) -0.0025(12) 0.0144(11) 0.0019(10)
C20 0.0529(17) 0.0304(14) 0.091(2) -0.0049(14) 0.0140(15) 0.0025(11)
C21 0.0591(18) 0.0337(16) 0.099(2) 0.0116(16) 0.0213(17) 0.0067(13)
C22 0.0561(17) 0.0461(17) 0.0735(19) 0.0152(14) 0.0235(14) 0.0119(13)
C23 0.0480(15) 0.0425(15) 0.0603(16) 0.0022(13) 0.0187(12) 0.0055(12)
C24 0.074(2) 0.061(2) 0.0580(17) -0.0239(15) 0.0061(15) -0.0046(16)
C25 0.076(2) 0.067(2) 0.0483(16) -0.0088(15) 0.0079(15) -0.0017(17)
C26 0.0671(19) 0.0522(18) 0.0549(16) -0.0014(13) 0.0127(14) -0.0084(14)
C27 0.0525(16) 0.0313(15) 0.092(2) -0.0066(14) 0.0020(15) -0.0064(12)
C28 0.0373(16) 0.0474(19) 0.151(4) -0.006(2) 0.0211(19) -0.0065(13)
C29 0.0602(19) 0.062(2) 0.0639(18) -0.0105(15) -0.0028(14) 0.0077(15)
C30 0.0363(15) 0.076(2) 0.088(2) 0.0086(19) 0.0030(14) 0.0054(14)
C31 0.081(3) 0.064(2) 0.152(4) -0.008(2) 0.072(3) -0.0041(19)
C32 0.105(3) 0.071(3) 0.129(4) -0.042(3) -0.026(3) 0.002(2)
C33 0.117(3) 0.056(2) 0.086(2) 0.0270(18) 0.032(2) 0.017(2)
C34 0.061(2) 0.083(3) 0.091(3) -0.019(2) -0.015(2) 0.0023(18)
C35 0.091(3) 0.080(3) 0.077(2) -0.020(2) -0.018(2) -0.009(2)
C36 0.098(3) 0.065(2) 0.0601(19) -0.0188(16) 0.0014(18) -0.0057(19)

loop_
_atom_type_symbol
_atom_type_description
_atom_type_scat_dispersion_real
_atom_type_scat_dispersion_imag
_atom_type_scat_source
C C 0.0033 0.0016 'International Tables Vol C Tables 4.2.6.8 and 6.1.1.4'
H H 0.0000 0.0000 'International Tables Vol C Tables 4.2.6.8 and 6.1.1.4'
Ir Ir -1.4442 7.9887 'International Tables Vol C Tables 4.2.6.8 and 6.1.1.4'
N N 0.0061 0.0033 'International Tables Vol C Tables 4.2.6.8 and 6.1.1.4'
S S 0.1246 0.1234 'International Tables Vol C Tables 4.2.6.8 and 6.1.1.4'

loop_
_geom_angle_atom_site_label_1
_geom_angle_atom_site_label_2
_geom_angle_atom_site_label_3
_geom_angle
_geom_angle_site_symmetry_1
_geom_angle_site_symmetry_3
S5 Ir1 S4 70.87(2) . .
N2 Ir1 S4 104.22(6) . .
N2 Ir1 S5 86.36(5) . .
N2 Ir1 N3 171.82(8) . .
N3 Ir1 S4 80.26(6) . .
N3 Ir1 S5 101.65(6) . .
C2 Ir1 S4 101.15(6) . .
C2 Ir1 S5 171.55(7) . .
C2 Ir1 N2 93.14(9) . .
C2 Ir1 N3 79.18(10) . .
C2 Ir1 C18 88.71(9) . .
C18 Ir1 S4 168.96(7) . .
C18 Ir1 S5 99.50(7) . .
C18 Ir1 N2 79.94(10) . .
C18 Ir1 N3 96.93(9) . .
C14 S1 C13 89.56(13) . .
C7 S2 C17 89.56(13) . .
C1 S4 Ir1 86.60(8) . .
C1 S5 Ir1 88.24(8) . .
C1 N1 C27 122.6(2) . .
C1 N1 C28 120.9(2) . .
C27 N1 C28 116.4(2) . .
C12 N2 Ir1 134.46(16) . .
C14 N2 Ir1 114.02(18) . .
C14 N2 C12 111.5(2) . .
C7 N3 Ir1 112.98(17) . .
C7 N3 C9 111.5(2) . .
C9 N3 Ir1 134.27(17) . .
S5 C1 S4 113.57(14) . .
N1 C1 S4 123.93(19) . .
N1 C1 S5 122.49(19) . .
C3 C2 Ir1 128.73(19) . .
C15 C2 Ir1 115.49(19) . .
C15 C2 C3 115.8(2) . .
C2 C3 H3 118.7 . .
C4 C3 C2 122.6(3) . .
C4 C3 H3 118.7 . .
C3 C4 C5 119.1(3) . .
C3 C4 C30 120.3(3) . .
C5 C4 C30 120.6(3) . .
C4 C5 H5 119.7 . .
C16 C5 C4 120.6(3) . .
C16 C5 H5 119.7 . .
N3 C7 S2 115.1(2) . .
N3 C7 C15 118.2(2) . .
C15 C7 S2 126.68(19) . .
C17 C9 N3 113.1(3) . .
C29 C9 N3 126.2(2) . .
C29 C9 C17 120.7(3) . .
C12 C11 H11 120.5 . .
C12 C11 C26 119.1(3) . .
C26 C11 H11 120.5 . .
N2 C12 C13 113.1(2) . .
C11 C12 N2 127.6(2) . .
C11 C12 C13 119.3(3) . .
C12 C13 S1 110.5(2) . .
C24 C13 S1 128.2(2) . .
C24 C13 C12 121.3(3) . .
N2 C14 S1 115.3(2) . .
N2 C14 C19 118.4(2) . .
C19 C14 S1 126.3(2) . .
C2 C15 C7 112.7(2) . .
C2 C15 C16 122.6(3) . .
C16 C15 C7 124.7(2) . .
C5 C16 C15 119.2(3) . .
C5 C16 H16 120.4 . .
C15 C16 H16 120.4 . .
C9 C17 S2 110.8(2) . .
C9 C17 C36 120.8(3) . .
C36 C17 S2 128.4(3) . .
C19 C18 Ir1 114.41(19) . .
C23 C18 Ir1 129.0(2) . .
C23 C18 C19 116.6(2) . .
C18 C19 C14 113.1(2) . .
C20 C19 C14 125.1(3) . .
C20 C19 C18 121.8(3) . .
C19 C20 H20 120.4 . .
C21 C20 C19 119.2(3) . .
C21 C20 H20 120.4 . .
C20 C21 H21 119.6 . .
C20 C21 C22 120.8(3) . .
C22 C21 H21 119.6 . .
C21 C22 C33 119.8(3) . .
C23 C22 C21 119.5(3) . .
C23 C22 C33 120.8(3) . .
C18 C23 H23 118.9 . .
C22 C23 C18 122.2(3) . .
C22 C23 H23 118.9 . .
C13 C24 H24 120.7 . .
C25 C24 C13 118.7(3) . .
C25 C24 H24 120.7 . .
C24 C25 H25 119.7 . .
C24 C25 C26 120.7(3) . .
C26 C25 H25 119.7 . .
C11 C26 C25 121.0(3) . .
C11 C26 H26 119.5 . .
C25 C26 H26 119.5 . .
N1 C27 H27A 109.4 . .
N1 C27 H27B 109.4 . .
N1 C27 C32 111.3(3) . .
H27A C27 H27B 108.0 . .
C32 C27 H27A 109.4 . .
C32 C27 H27B 109.4 . .
N1 C28 H28A 109.5 . .
N1 C28 H28B 109.5 . .
N1 C28 C31 110.8(3) . .
H28A C28 H28B 108.1 . .
C31 C28 H28A 109.5 . .
C31 C28 H28B 109.5 . .
C9 C29 H29 121.1 . .
C9 C29 C34 117.9(3) . .
C34 C29 H29 121.1 . .
C4 C30 H30A 109.5 . .
C4 C30 H30B 109.5 . .
C4 C30 H30C 109.5 . .
H30A C30 H30B 109.5 . .
H30A C30 H30C 109.5 . .
H30B C30 H30C 109.5 . .
C28 C31 H31A 109.5 . .
C28 C31 H31B 109.5 . .
C28 C31 H31C 109.5 . .
H31A C31 H31B 109.5 . .
H31A C31 H31C 109.5 . .
H31B C31 H31C 109.5 . .
C27 C32 H32A 109.5 . .
C27 C32 H32B 109.5 . .
C27 C32 H32C 109.5 . .
H32A C32 H32B 109.5 . .
H32A C32 H32C 109.5 . .
H32B C32 H32C 109.5 . .
C22 C33 H33A 109.5 . .
C22 C33 H33B 109.5 . .
C22 C33 H33C 109.5 . .
H33A C33 H33B 109.5 . .
H33A C33 H33C 109.5 . .
H33B C33 H33C 109.5 . .
C29 C34 H34 119.3 . .
C29 C34 C35 121.3(3) . .
C35 C34 H34 119.3 . .
C34 C35 H35 119.4 . .
C36 C35 C34 121.3(3) . .
C36 C35 H35 119.4 . .
C17 C36 H36 121.0 . .
C35 C36 C17 118.0(3) . .
C35 C36 H36 121.0 . .

loop_
_geom_bond_atom_site_label_1
_geom_bond_atom_site_label_2
_geom_bond_distance
_geom_bond_site_symmetry_2
Ir1 S4 2.5068(7) .
Ir1 S5 2.4585(7) .
Ir1 N2 2.0612(19) .
Ir1 N3 2.081(2) .
Ir1 C2 2.013(3) .
Ir1 C18 2.021(2) .
S1 C13 1.727(3) .
S1 C14 1.722(3) .
S2 C7 1.724(3) .
S2 C17 1.731(3) .
S4 C1 1.722(2) .
S5 C1 1.719(3) .
N1 C1 1.323(3) .
N1 C27 1.459(3) .
N1 C28 1.467(4) .
N2 C12 1.395(3) .
N2 C14 1.319(3) .
N3 C7 1.323(3) .
N3 C9 1.402(3) .
C2 C3 1.405(4) .
C2 C15 1.402(3) .
C3 H3 0.9300 .
C3 C4 1.390(4) .
C4 C5 1.399(5) .
C4 C30 1.529(4) .
C5 H5 0.9300 .
C5 C16 1.367(4) .
C7 C15 1.437(4) .
C9 C17 1.395(4) .
C9 C29 1.381(4) .
C11 H11 0.9300 .
C11 C12 1.386(4) .
C11 C26 1.388(4) .
C12 C13 1.404(4) .
C13 C24 1.393(4) .
C14 C19 1.436(4) .
C15 C16 1.404(4) .
C16 H16 0.9300 .
C17 C36 1.397(4) .
C18 C19 1.418(4) .
C18 C23 1.390(4) .
C19 C20 1.398(4) .
C20 H20 0.9300 .
C20 C21 1.372(4) .
C21 H21 0.9300 .
C21 C22 1.392(5) .
C22 C23 1.389(4) .
C22 C33 1.525(4) .
C23 H23 0.9300 .
C24 H24 0.9300 .
C24 C25 1.368(5) .
C25 H25 0.9300 .
C25 C26 1.393(4) .
C26 H26 0.9300 .
C27 H27A 0.9700 .
C27 H27B 0.9700 .
C27 C32 1.493(5) .
C28 H28A 0.9700 .
C28 H28B 0.9700 .
C28 C31 1.503(5) .
C29 H29 0.9300 .
C29 C34 1.383(4) .
C30 H30A 0.9600 .
C30 H30B 0.9600 .
C30 H30C 0.9600 .
C31 H31A 0.9600 .
C31 H31B 0.9600 .
C31 H31C 0.9600 .
C32 H32A 0.9600 .
C32 H32B 0.9600 .
C32 H32C 0.9600 .
C33 H33A 0.9600 .
C33 H33B 0.9600 .
C33 H33C 0.9600 .
C34 H34 0.9300 .
C34 C35 1.388(5) .
C35 H35 0.9300 .
C35 C36 1.363(5) .
C36 H36 0.9300 .

loop_
_geom_torsion_atom_site_label_1
_geom_torsion_atom_site_label_2
_geom_torsion_atom_site_label_3
_geom_torsion_atom_site_label_4
_geom_torsion
_geom_torsion_site_symmetry_1
_geom_torsion_site_symmetry_2
_geom_torsion_site_symmetry_3
_geom_torsion_site_symmetry_4
Ir1 S4 C1 S5 -7.77(13) . . . .
Ir1 S4 C1 N1 170.8(2) . . . .
Ir1 S5 C1 S4 7.91(13) . . . .
Ir1 S5 C1 N1 -170.7(2) . . . .
Ir1 N2 C12 C11 -3.0(4) . . . .
Ir1 N2 C12 C13 177.70(18) . . . .
Ir1 N2 C14 S1 -177.51(11) . . . .
Ir1 N2 C14 C19 4.2(3) . . . .
Ir1 N3 C7 S2 167.13(12) . . . .
Ir1 N3 C7 C15 -11.8(3) . . . .
Ir1 N3 C9 C17 -163.7(2) . . . .
Ir1 N3 C9 C29 18.5(4) . . . .
Ir1 C2 C3 C4 177.64(19) . . . .
Ir1 C2 C15 C7 4.7(3) . . . .
Ir1 C2 C15 C16 -176.8(2) . . . .
Ir1 C18 C19 C14 -2.0(3) . . . .
Ir1 C18 C19 C20 -180.0(2) . . . .
Ir1 C18 C23 C22 -179.9(2) . . . .
S1 C13 C24 C25 179.6(3) . . . .
S1 C14 C19 C18 -179.55(18) . . . .
S1 C14 C19 C20 -1.7(4) . . . .
S2 C7 C15 C2 -173.82(19) . . . .
S2 C7 C15 C16 7.7(4) . . . .
S2 C17 C36 C35 -177.0(3) . . . .
N2 C12 C13 S1 -0.4(3) . . . .
N2 C12 C13 C24 179.5(3) . . . .
N2 C14 C19 C18 -1.5(3) . . . .
N2 C14 C19 C20 176.4(2) . . . .
N3 C7 C15 C2 5.0(3) . . . .
N3 C7 C15 C16 -173.5(2) . . . .
N3 C9 C17 S2 -1.5(3) . . . .
N3 C9 C17 C36 -179.4(3) . . . .
N3 C9 C29 C34 179.2(3) . . . .
C1 N1 C27 C32 -101.6(4) . . . .
C1 N1 C28 C31 -83.3(4) . . . .
C2 C3 C4 C5 0.2(4) . . . .
C2 C3 C4 C30 -180.0(3) . . . .
C2 C15 C16 C5 -2.0(4) . . . .
C3 C2 C15 C7 -175.3(2) . . . .
C3 C2 C15 C16 3.3(4) . . . .
C3 C4 C5 C16 1.2(4) . . . .
C4 C5 C16 C15 -0.4(4) . . . .
C7 S2 C17 C9 0.4(2) . . . .
C7 S2 C17 C36 178.1(3) . . . .
C7 N3 C9 C17 2.1(3) . . . .
C7 N3 C9 C29 -175.8(3) . . . .
C7 C15 C16 C5 176.4(3) . . . .
C9 N3 C7 S2 -1.9(3) . . . .
C9 N3 C7 C15 179.2(2) . . . .
C9 C17 C36 C35 0.6(5) . . . .
C9 C29 C34 C35 -0.8(6) . . . .
C11 C12 C13 S1 -179.8(2) . . . .
C11 C12 C13 C24 0.1(4) . . . .
C12 N2 C14 S1 0.9(3) . . . .
C12 N2 C14 C19 -177.3(2) . . . .
C12 C11 C26 C25 0.4(5) . . . .
C12 C13 C24 C25 -0.4(5) . . . .
C13 S1 C14 N2 -1.0(2) . . . .
C13 S1 C14 C19 177.1(2) . . . .
C13 C24 C25 C26 0.6(5) . . . .
C14 S1 C13 C12 0.8(2) . . . .
C14 S1 C13 C24 -179.2(3) . . . .
C14 N2 C12 C11 179.0(3) . . . .
C14 N2 C12 C13 -0.3(3) . . . .
C14 C19 C20 C21 -177.7(3) . . . .
C15 C2 C3 C4 -2.4(4) . . . .
C17 S2 C7 N3 0.9(2) . . . .
C17 S2 C7 C15 179.7(2) . . . .
C17 C9 C29 C34 1.5(5) . . . .
C18 C19 C20 C21 0.0(4) . . . .
C19 C18 C23 C22 0.3(4) . . . .
C19 C20 C21 C22 0.1(4) . . . .
C20 C21 C22 C23 0.0(4) . . . .
C20 C21 C22 C33 -180.0(3) . . . .
C21 C22 C23 C18 -0.2(4) . . . .
C23 C18 C19 C14 177.7(2) . . . .
C23 C18 C19 C20 -0.2(4) . . . .
C24 C25 C26 C11 -0.6(5) . . . .
C26 C11 C12 N2 -179.4(3) . . . .
C26 C11 C12 C13 -0.1(4) . . . .
C27 N1 C1 S4 -8.5(4) . . . .
C27 N1 C1 S5 170.0(2) . . . .
C27 N1 C28 C31 94.1(3) . . . .
C28 N1 C1 S4 168.7(2) . . . .
C28 N1 C1 S5 -12.8(4) . . . .
C28 N1 C27 C32 81.1(4) . . . .
C29 C9 C17 S2 176.5(2) . . . .
C29 C9 C17 C36 -1.4(5) . . . .
C29 C34 C35 C36 0.0(6) . . . .
C30 C4 C5 C16 -178.6(3) . . . .
C33 C22 C23 C18 179.8(3) . . . .
C34 C35 C36 C17 0.2(6) . . . .
